data_7036780
loop_
_publ_author_name
'Velian, Alexandra'
'Cossairt, Brandi M.'
'Cummins, Christopher C.'

_publ_section_title
;
 Assembly and stabilization of {E(cyclo-P3)2} (E = Sn, Pb) as a bridging
 ligand spanning two triaryloxyniobium units.
;
_journal_issue 5
_journal_name_full 'Dalton transactions (Cambridge, England : 2003)'
_journal_page_first 1891
_journal_page_last 1895
_journal_paper_doi 10.1039/c5dt03383g
_journal_volume 45
_journal_year 2016
_chemical_formula_sum 'C80 H120 Nb2 O8 P6 Sn'
_chemical_formula_weight 1700.09
_chemical_name_systematic
; 
 ? 
;
_space_group_IT_number 29
_symmetry_cell_setting orthorhombic
_symmetry_space_group_name_Hall 'P 2c -2ac'
_symmetry_space_group_name_H-M 'P c a 21'
_atom_sites_solution_hydrogens geom
_atom_sites_solution_primary direct
_atom_sites_solution_secondary difmap
_audit_creation_method SHELXL-97
_audit_update_record
;
2015-08-28 deposited with the CCDC.
2015-10-05 downloaded from the CCDC.
;
_cell_angle_alpha 90.00
_cell_angle_beta 90.00
_cell_angle_gamma 90.00
_cell_formula_units_Z 8
_cell_length_a 27.951(3)
_cell_length_b 25.525(3)
_cell_length_c 24.007(3)
_cell_measurement_reflns_used 9609
_cell_measurement_temperature 100(2)
_cell_measurement_theta_max 27.77
_cell_measurement_theta_min 2.33
_cell_volume 17128(3)
_computing_cell_refinement 'SAINT 7.46A (Bruker-AXS, 2009)'
_computing_data_collection 'APEX2 v2009.9.0 (Bruker-AXS, 2009)'
_computing_data_reduction 'SAINT 7.46A (Bruker-AXS, 2009)'
_computing_molecular_graphics 'Bruker SHELXTL'
_computing_publication_material 'Bruker SHELXTL'
_computing_structure_refinement 'SHELXL-97 (Sheldrick, 2008)'
_computing_structure_solution 'SHELXS-97 (Sheldrick, 2008)'
_diffrn_ambient_temperature 100(2)
_diffrn_detector_area_resol_mean 8.3
_diffrn_measured_fraction_theta_full 0.999
_diffrn_measured_fraction_theta_max 0.999
_diffrn_measurement_device_type 'Bruker Smart APEX CCD'
_diffrn_measurement_method '\f and \w scans'
_diffrn_radiation_monochromator graphite
_diffrn_radiation_source 'fine-focus sealed tube'
_diffrn_radiation_type MoK\a
_diffrn_radiation_wavelength 0.71073
_diffrn_reflns_av_R_equivalents 0.1282
_diffrn_reflns_av_sigmaI/netI 0.0777
_diffrn_reflns_limit_h_max 37
_diffrn_reflns_limit_h_min -37
_diffrn_reflns_limit_k_max 33
_diffrn_reflns_limit_k_min -34
_diffrn_reflns_limit_l_max 31
_diffrn_reflns_limit_l_min -31
_diffrn_reflns_number 348710
_diffrn_reflns_theta_full 28.28
_diffrn_reflns_theta_max 28.28
_diffrn_reflns_theta_min 0.80
_exptl_absorpt_coefficient_mu 0.714
_exptl_absorpt_correction_T_max 0.9320
_exptl_absorpt_correction_T_min 0.8417
_exptl_absorpt_correction_type multi-scan
_exptl_absorpt_process_details 'SADABS (Sheldrick, 2009)'
_exptl_crystal_colour orange
_exptl_crystal_density_diffrn 1.319
_exptl_crystal_density_method 'not measured'
_exptl_crystal_description shard
_exptl_crystal_F_000 7088
_exptl_crystal_size_max 0.25
_exptl_crystal_size_mid 0.13
_exptl_crystal_size_min 0.10
_refine_diff_density_max 0.967
_refine_diff_density_min -0.489
_refine_diff_density_rms 0.103
_refine_ls_abs_structure_details 'Flack H D (1983), Acta Cryst. A39, 876-881'
_refine_ls_abs_structure_Flack -0.048(11)
_refine_ls_extinction_method none
_refine_ls_goodness_of_fit_ref 1.023
_refine_ls_hydrogen_treatment constr
_refine_ls_matrix_type full
_refine_ls_number_parameters 1829
_refine_ls_number_reflns 42449
_refine_ls_number_restraints 107
_refine_ls_restrained_S_all 1.022
_refine_ls_R_factor_all 0.0765
_refine_ls_R_factor_gt 0.0469
_refine_ls_shift/su_max 0.006
_refine_ls_shift/su_mean 0.000
_refine_ls_structure_factor_coef Fsqd
_refine_ls_weighting_details 'calc w=1/[\s^2^(Fo^2^)+(0.0226P)^2^+21.8197P] where P=(Fo^2^+2Fc^2^)/3'
_refine_ls_weighting_scheme calc
_refine_ls_wR_factor_gt 0.0842
_refine_ls_wR_factor_ref 0.0975
_reflns_number_gt 32792
_reflns_number_total 42449
_reflns_threshold_expression >2sigma(I)
_cod_data_source_file c5dt03383g2.cif
_cod_data_source_block 10035p
_cod_depositor_comments
;
The following automatic conversions were performed:

'_symmetry_cell_setting' value 'Orthorhombic' changed to
'orthorhombic' according to
/usr/data/users/saulius/crontab/automatic-downloads/rss-feeds/RSC/lib/dictionaries/cif_core.dic
dictionary named 'cif_core.dic' version 2.4.2 from 2011-04-26.

Automatic conversion script
Id: cif_fix_values 3271 2015-04-21 07:52:19Z andrius 

 Adding full bibliography for 7036776--7036781.cif.
;
_cod_original_cell_volume 17127(3)
_cod_original_sg_symbol_H-M Pca2(1)
_cod_database_code 7036780

loop_
_symmetry_equiv_pos_as_xyz
'x, y, z'
'-x, -y, z+1/2'
'x+1/2, -y, z'
'-x+1/2, y, z+1/2'

loop_
_atom_site_label
_atom_site_type_symbol
_atom_site_fract_x
_atom_site_fract_y
_atom_site_fract_z
_atom_site_U_iso_or_equiv
_atom_site_adp_type
_atom_site_occupancy
_atom_site_symmetry_multiplicity
_atom_site_calc_flag
_atom_site_refinement_flags
_atom_site_disorder_assembly
_atom_site_disorder_group
Sn1 Sn 0.537578(10) 1.319289(12) 0.436361(15) 0.02234(7) Uani 1 1 d . . .
Nb3 Nb 0.462548(13) 1.017164(15) 0.529438(17) 0.01627(8) Uani 1 1 d . . .
P12 P 0.36771(4) 1.18858(5) 0.37570(5) 0.0219(3) Uani 1 1 d . . .
Sn2 Sn 0.448485(10) 1.188328(12) 0.436069(15) 0.02013(7) Uani 1 1 d . . .
Nb2 Nb 0.532219(13) 1.494398(16) 0.518212(17) 0.01760(9) Uani 1 1 d . . .
P6 P 0.49451(4) 1.44190(5) 0.43970(6) 0.0279(3) Uani 1 1 d . . .
Nb4 Nb 0.329755(13) 1.252827(15) 0.305510(16) 0.01530(8) Uani 1 1 d . . .
P11 P 0.41182(4) 1.20930(5) 0.30350(6) 0.0236(3) Uani 1 1 d . . .
Nb1 Nb 0.659228(14) 1.243127(15) 0.317537(17) 0.01743(9) Uani 1 1 d . . .
P5 P 0.49748(4) 1.40143(5) 0.51944(6) 0.0254(3) Uani 1 1 d . . .
P9 P 0.49333(4) 1.07051(5) 0.44750(6) 0.0253(3) Uani 1 1 d . . .
P4 P 0.56375(4) 1.41363(5) 0.47086(6) 0.0261(3) Uani 1 1 d . . .
P8 P 0.49473(4) 1.11102(5) 0.52713(6) 0.0252(3) Uani 1 1 d . . .
P10 P 0.40076(4) 1.26793(5) 0.36800(5) 0.0211(3) Uani 1 1 d . . .
P7 P 0.42577(4) 1.09756(5) 0.48484(6) 0.0236(3) Uani 1 1 d . . .
P3 P 0.62272(5) 1.31150(5) 0.38402(6) 0.0281(3) Uani 1 1 d . . .
P2 P 0.59037(4) 1.23184(5) 0.38483(6) 0.0238(3) Uani 1 1 d . . .
P1 P 0.57676(5) 1.28453(5) 0.31543(6) 0.0285(3) Uani 1 1 d . . .
O5 O 0.57577(10) 1.48246(12) 0.57900(13) 0.0199(7) Uani 1 1 d . . .
O8 O 0.43052(10) 0.96440(12) 0.48821(13) 0.0193(7) Uani 1 1 d . . .
O12 O 0.28695(10) 1.28374(12) 0.35899(12) 0.0169(7) Uani 1 1 d . . .
O3 O 0.64812(10) 1.18599(12) 0.26921(13) 0.0196(7) Uani 1 1 d . . .
O11 O 0.33983(10) 1.30702(12) 0.25314(13) 0.0197(7) Uani 1 1 d . . .
O2 O 0.69055(11) 1.29414(12) 0.27218(13) 0.0210(7) Uani 1 1 d . . .
O10 O 0.29692(11) 1.19772(12) 0.26694(13) 0.0192(7) Uani 1 1 d . . .
O7 O 0.42331(10) 1.02804(12) 0.59458(13) 0.0181(7) Uani 1 1 d . . .
O4 O 0.47468(10) 1.52503(12) 0.54553(13) 0.0221(7) Uani 1 1 d . . .
O1 O 0.70362(11) 1.21566(12) 0.37150(13) 0.0201(7) Uani 1 1 d . . .
O9 O 0.52147(10) 0.98593(12) 0.55076(13) 0.0205(7) Uani 1 1 d . . .
O2S O 0.41175(13) 1.23473(13) 0.51077(14) 0.0303(8) Uani 1 1 d . . .
O1S O 0.57000(11) 1.28688(13) 0.51972(15) 0.0305(8) Uani 1 1 d . . .
O6 O 0.56193(11) 1.54719(12) 0.47411(13) 0.0208(7) Uani 1 1 d . . .
C12 C 0.73226(16) 1.20779(18) 0.5198(2) 0.0249(10) Uani 1 1 d . . .
H12 H 0.7472 1.2282 0.5480 0.030 Uiso 1 1 calc R . .
C10A C 0.29732(15) 1.14717(17) 0.24685(18) 0.0163(9) Uani 1 1 d . . .
C914 C 0.57261(18) 1.03738(19) 0.6358(2) 0.0252(11) Uani 1 1 d . . .
H914 H 0.5444 1.0573 0.6214 0.030 Uiso 1 1 calc R . .
C15 C 0.68811(15) 1.14687(17) 0.4378(2) 0.0222(9) Uani 1 1 d . . .
C85 C 0.38269(17) 0.94711(19) 0.4072(2) 0.0232(11) Uani 1 1 d . . .
C35 C 0.69024(17) 1.11158(18) 0.23662(19) 0.0211(10) Uani 1 1 d . . .
C30D C 0.27536(17) 1.35206(19) 0.5154(2) 0.0285(11) Uani 1 1 d . . .
H30D H 0.2717 1.3681 0.5508 0.034 Uiso 1 1 calc R . .
C20 C 0.69345(16) 1.34293(18) 0.2483(2) 0.0222(10) Uani 1 1 d . A .
C752 C 0.47849(18) 1.1500(2) 0.6764(2) 0.0321(12) Uani 1 1 d . . .
H75A H 0.4863 1.1549 0.6369 0.048 Uiso 1 1 calc R . .
H75B H 0.5081 1.1489 0.6983 0.048 Uiso 1 1 calc R . .
H75C H 0.4585 1.1791 0.6892 0.048 Uiso 1 1 calc R . .
C30A C 0.28415(15) 1.30554(18) 0.41150(19) 0.0195(10) Uani 1 1 d . . .
C60 C 0.59473(15) 1.57753(18) 0.4459(2) 0.0239(11) Uani 1 1 d . . .
C30C C 0.26197(17) 1.30026(18) 0.5077(2) 0.0246(11) Uani 1 1 d . . .
H30C H 0.2496 1.2808 0.5383 0.030 Uiso 1 1 calc R . .
C71 C 0.34318(16) 1.06104(18) 0.59184(19) 0.0216(10) Uani 1 1 d . . .
C50 C 0.61131(16) 1.44916(18) 0.5965(2) 0.0217(10) Uani 1 1 d . . .
C411 C 0.43214(16) 1.47199(19) 0.6355(2) 0.0226(10) Uani 1 1 d . . .
H411 H 0.4606 1.4537 0.6194 0.027 Uiso 1 1 calc R . .
C30B C 0.26648(16) 1.27628(18) 0.45568(18) 0.0193(10) Uani 1 1 d . . .
C34 C 0.68832(17) 1.05926(19) 0.2197(2) 0.0251(11) Uani 1 1 d . . .
H34 H 0.7171 1.0417 0.2099 0.030 Uiso 1 1 calc R . .
C30 C 0.64615(15) 1.13513(17) 0.25100(19) 0.0181(9) Uani 1 1 d . . .
C711 C 0.32783(16) 1.01889(18) 0.55049(19) 0.0207(10) Uani 1 1 d . . .
H711 H 0.3573 0.9996 0.5386 0.025 Uiso 1 1 calc R . .
C10D C 0.29565(18) 1.04623(19) 0.2062(2) 0.0295(12) Uani 1 1 d . . .
H10D H 0.2957 1.0113 0.1926 0.035 Uiso 1 1 calc R . .
C30E C 0.29399(18) 1.38018(19) 0.4714(2) 0.0289(12) Uani 1 1 d . . .
H30E H 0.3041 1.4153 0.4775 0.035 Uiso 1 1 calc R . .
C31F C 0.31766(18) 1.39136(18) 0.3703(2) 0.0257(11) Uani 1 1 d . . .
H31F H 0.3205 1.3682 0.3368 0.031 Uiso 1 1 calc R . .
C451 C 0.42528(19) 1.5761(2) 0.4561(2) 0.0362(14) Uani 1 1 d . . .
H451 H 0.4605 1.5701 0.4595 0.043 Uiso 1 1 calc R . .
C351 C 0.73638(16) 1.1426(2) 0.2397(2) 0.0275(11) Uani 1 1 d . . .
H351 H 0.7366 1.1614 0.2762 0.033 Uiso 1 1 calc R . .
C20B C 0.29996(18) 1.3806(2) 0.2142(2) 0.0277(11) Uani 1 1 d . . .
C30F C 0.29854(17) 1.35870(18) 0.41805(19) 0.0224(10) Uani 1 1 d . . .
C352 C 0.73865(17) 1.1843(2) 0.1938(2) 0.0305(12) Uani 1 1 d . . .
H35A H 0.7386 1.1672 0.1573 0.046 Uiso 1 1 calc R . .
H35B H 0.7680 1.2050 0.1980 0.046 Uiso 1 1 calc R . .
H35C H 0.7108 1.2075 0.1968 0.046 Uiso 1 1 calc R . .
C31A C 0.25232(16) 1.21878(17) 0.44880(19) 0.0230(11) Uani 1 1 d . . .
H31A H 0.2639 1.2068 0.4115 0.028 Uiso 1 1 calc R . .
C14 C 0.69247(17) 1.1296(2) 0.4925(2) 0.0268(11) Uani 1 1 d . . .
H14 H 0.6800 1.0962 0.5022 0.032 Uiso 1 1 calc R . .
C10E C 0.26976(17) 1.05844(19) 0.2529(2) 0.0249(11) Uani 1 1 d . . .
H10E H 0.2515 1.0318 0.2707 0.030 Uiso 1 1 calc R . .
C61 C 0.61013(16) 1.56259(19) 0.3925(2) 0.0245(11) Uani 1 1 d . . .
C40 C 0.42519(15) 1.51989(18) 0.5438(2) 0.0212(10) Uani 1 1 d . . .
C75 C 0.40232(16) 1.09936(18) 0.65621(19) 0.0211(10) Uani 1 1 d . . .
C151 C 0.66632(17) 1.11141(18) 0.3941(2) 0.0243(11) Uani 1 1 d . . .
H151 H 0.6623 1.1325 0.3594 0.029 Uiso 1 1 calc R . .
C25 C 0.72550(16) 1.37957(19) 0.2712(2) 0.0239(11) Uani 1 1 d . . .
C13 C 0.71434(17) 1.1594(2) 0.5334(2) 0.0296(11) Uani 1 1 d . . .
H13 H 0.7169 1.1466 0.5704 0.036 Uiso 1 1 calc R . .
C311 C 0.55652(16) 1.13738(18) 0.2652(2) 0.0218(10) Uani 1 1 d . . .
H311 H 0.5639 1.1593 0.2986 0.026 Uiso 1 1 calc R . .
C412 C 0.40590(19) 1.4325(2) 0.6721(2) 0.0323(13) Uani 1 1 d . . .
H41A H 0.3802 1.4504 0.6924 0.048 Uiso 1 1 calc R . .
H41B H 0.4284 1.4170 0.6986 0.048 Uiso 1 1 calc R . .
H41C H 0.3922 1.4049 0.6486 0.048 Uiso 1 1 calc R . .
C10F C 0.26958(16) 1.10912(18) 0.27524(19) 0.0205(10) Uani 1 1 d . . .
C211 C 0.63437(18) 1.3137(2) 0.1723(2) 0.0271(11) Uani 1 1 d . A .
H211 H 0.6336 1.2817 0.1964 0.033 Uiso 1 1 calc R . .
C23 C 0.70189(18) 1.4408(2) 0.1995(2) 0.0332(13) Uani 1 1 d . . .
H23 H 0.7045 1.4746 0.1832 0.040 Uiso 1 1 calc R A .
C3S C 0.62362(19) 1.2587(2) 0.5892(2) 0.0341(13) Uani 1 1 d . . .
H3S1 H 0.6572 1.2474 0.5943 0.041 Uiso 1 1 calc R . .
H3S2 H 0.6122 1.2756 0.6239 0.041 Uiso 1 1 calc R . .
C11 C 0.72937(16) 1.22809(18) 0.4659(2) 0.0225(10) Uani 1 1 d . . .
C11A C 0.34997(17) 1.1768(2) 0.1659(2) 0.0248(11) Uani 1 1 d . . .
H11A H 0.3505 1.2096 0.1886 0.030 Uiso 1 1 calc R . .
C70 C 0.38985(15) 1.06341(17) 0.61390(19) 0.0171(9) Uani 1 1 d . . .
C353 C 0.78134(17) 1.1084(2) 0.2375(2) 0.0365(14) Uani 1 1 d . . .
H35D H 0.7796 1.0816 0.2668 0.055 Uiso 1 1 calc R . .
H35E H 0.8097 1.1303 0.2434 0.055 Uiso 1 1 calc R . .
H35F H 0.7834 1.0913 0.2010 0.055 Uiso 1 1 calc R . .
C851 C 0.40797(19) 0.9882(2) 0.3735(2) 0.0292(12) Uani 1 1 d . . .
H851 H 0.4221 1.0137 0.4005 0.035 Uiso 1 1 calc R . .
C80 C 0.39502(16) 0.93592(19) 0.4615(2) 0.0212(10) Uani 1 1 d . . .
C551 C 0.66658(15) 1.48959(18) 0.5234(2) 0.0260(11) Uani 1 1 d . . .
H551 H 0.6349 1.5007 0.5081 0.031 Uiso 1 1 calc R . .
C11F C 0.23995(16) 1.12146(19) 0.3259(2) 0.0243(11) Uani 1 1 d . . .
H11F H 0.2435 1.1595 0.3347 0.029 Uiso 1 1 calc R . .
C111 C 0.75224(17) 1.27968(18) 0.4510(2) 0.0279(12) Uani 1 1 d . . .
H111 H 0.7353 1.2934 0.4173 0.033 Uiso 1 1 calc R . .
C90 C 0.57075(15) 0.98582(19) 0.54544(19) 0.0201(10) Uani 1 1 d . . .
C55 C 0.65654(16) 1.45130(19) 0.5703(2) 0.0236(11) Uani 1 1 d . . .
C713 C 0.30420(16) 1.0407(2) 0.4983(2) 0.0263(11) Uani 1 1 d . . .
H71A H 0.2743 1.0584 0.5084 0.039 Uiso 1 1 calc R . .
H71B H 0.2972 1.0119 0.4725 0.039 Uiso 1 1 calc R . .
H71C H 0.3258 1.0657 0.4803 0.039 Uiso 1 1 calc R . .
C10B C 0.32336(16) 1.13557(18) 0.19851(19) 0.0191(10) Uani 1 1 d . . .
C53 C 0.68561(18) 1.3862(2) 0.6355(2) 0.0302(12) Uani 1 1 d . . .
H53 H 0.7110 1.3651 0.6492 0.036 Uiso 1 1 calc R . .
C20A C 0.34278(17) 1.35696(18) 0.23182(19) 0.0213(10) Uani 1 1 d . . .
C93 C 0.66855(16) 0.9875(2) 0.5349(2) 0.0336(13) Uani 1 1 d . . .
H93 H 0.7023 0.9884 0.5308 0.040 Uiso 1 1 calc R . .
C21 C 0.66671(17) 1.35370(19) 0.2001(2) 0.0253(11) Uani 1 1 d . . .
C51 C 0.60269(17) 1.4152(2) 0.6413(2) 0.0251(11) Uani 1 1 d . . .
C45 C 0.40072(18) 1.5428(2) 0.5001(2) 0.0272(11) Uani 1 1 d . . .
C32A C 0.19793(17) 1.2120(2) 0.4501(2) 0.0324(13) Uani 1 1 d . . .
H32A H 0.1899 1.1749 0.4460 0.049 Uiso 1 1 calc R . .
H32B H 0.1836 1.2319 0.4195 0.049 Uiso 1 1 calc R . .
H32C H 0.1855 1.2250 0.4857 0.049 Uiso 1 1 calc R . .
C911 C 0.5626(2) 0.9256(2) 0.4609(2) 0.0358(13) Uani 1 1 d . . .
H911 H 0.5280 0.9327 0.4683 0.043 Uiso 1 1 calc R . .
C82 C 0.33648(19) 0.8681(2) 0.4671(2) 0.0356(14) Uani 1 1 d . . .
H82 H 0.3199 0.8420 0.4877 0.043 Uiso 1 1 calc R . .
C10 C 0.70655(15) 1.19679(17) 0.42526(19) 0.0209(10) Uani 1 1 d . . .
C152 C 0.69908(19) 1.0656(2) 0.3804(2) 0.0339(13) Uani 1 1 d . . .
H15A H 0.7297 1.0790 0.3666 0.051 Uiso 1 1 calc R . .
H15B H 0.6841 1.0437 0.3518 0.051 Uiso 1 1 calc R . .
H15C H 0.7045 1.0447 0.4141 0.051 Uiso 1 1 calc R . .
C153 C 0.61672(17) 1.0917(2) 0.4116(2) 0.0323(12) Uani 1 1 d . . .
H15D H 0.6195 1.0711 0.4458 0.048 Uiso 1 1 calc R . .
H15E H 0.6034 1.0698 0.3819 0.048 Uiso 1 1 calc R . .
H15F H 0.5956 1.1217 0.4181 0.048 Uiso 1 1 calc R . .
C91 C 0.59110(16) 0.9580(2) 0.5017(2) 0.0257(11) Uani 1 1 d . . .
C916 C 0.6036(2) 1.0758(2) 0.6681(2) 0.0390(14) Uani 1 1 d . . .
H91P H 0.6304 1.0571 0.6852 0.058 Uiso 1 1 calc R . .
H91Q H 0.5844 1.0926 0.6972 0.058 Uiso 1 1 calc R . .
H91R H 0.6159 1.1027 0.6427 0.058 Uiso 1 1 calc R . .
C24 C 0.72870(18) 1.4285(2) 0.2458(2) 0.0316(12) Uani 1 1 d . A .
H24 H 0.7499 1.4540 0.2608 0.038 Uiso 1 1 calc R . .
C20E C 0.3872(2) 1.4338(2) 0.2096(2) 0.0418(15) Uani 1 1 d . . .
H20E H 0.4166 1.4521 0.2063 0.050 Uiso 1 1 calc R . .
C511 C 0.55493(18) 1.4123(2) 0.6705(2) 0.0303(12) Uani 1 1 d . . .
H511 H 0.5337 1.4397 0.6539 0.036 Uiso 1 1 calc R . .
C31 C 0.60238(16) 1.10919(18) 0.2485(2) 0.0206(10) Uani 1 1 d . . .
C811 C 0.39113(19) 0.8842(2) 0.5520(2) 0.0305(12) Uani 1 1 d . . .
H811 H 0.3959 0.9185 0.5714 0.037 Uiso 1 1 calc R . .
C552 C 0.69461(18) 1.4658(2) 0.4756(2) 0.0354(13) Uani 1 1 d . . .
H55A H 0.7266 1.4559 0.4886 0.053 Uiso 1 1 calc R . .
H55B H 0.6975 1.4915 0.4455 0.053 Uiso 1 1 calc R . .
H55C H 0.6779 1.4347 0.4618 0.053 Uiso 1 1 calc R . .
C611 C 0.59021(18) 1.5146(2) 0.3644(2) 0.0295(12) Uani 1 1 d . . .
H611 H 0.5823 1.4886 0.3942 0.035 Uiso 1 1 calc R . .
C20F C 0.38715(19) 1.3826(2) 0.2305(2) 0.0294(12) Uani 1 1 d . . .
C33 C 0.64578(19) 1.03263(19) 0.2167(2) 0.0302(12) Uani 1 1 d . . .
H33 H 0.6456 0.9970 0.2051 0.036 Uiso 1 1 calc R . .
C12F C 0.18637(18) 1.1096(3) 0.3156(3) 0.0452(15) Uani 1 1 d . . .
H12A H 0.1746 1.1314 0.2848 0.068 Uiso 1 1 calc R . .
H12B H 0.1681 1.1174 0.3494 0.068 Uiso 1 1 calc R . .
H12C H 0.1825 1.0726 0.3060 0.068 Uiso 1 1 calc R . .
C33A C 0.27691(19) 1.18502(19) 0.4932(2) 0.0325(12) Uani 1 1 d . . .
H33A H 0.3117 1.1890 0.4901 0.049 Uiso 1 1 calc R . .
H33B H 0.2683 1.1482 0.4876 0.049 Uiso 1 1 calc R . .
H33C H 0.2665 1.1963 0.5303 0.049 Uiso 1 1 calc R . .
C22A C 0.2527(2) 1.3065(2) 0.1722(2) 0.0428(15) Uani 1 1 d . . .
H22A H 0.2510 1.3225 0.1351 0.064 Uiso 1 1 calc R . .
H22B H 0.2247 1.2841 0.1781 0.064 Uiso 1 1 calc R . .
H22C H 0.2819 1.2853 0.1750 0.064 Uiso 1 1 calc R . .
C12A C 0.3233(2) 1.1886(2) 0.1113(2) 0.0392(14) Uani 1 1 d . . .
H12D H 0.3235 1.1574 0.0875 0.059 Uiso 1 1 calc R . .
H12E H 0.3391 1.2175 0.0919 0.059 Uiso 1 1 calc R . .
H12F H 0.2901 1.1983 0.1197 0.059 Uiso 1 1 calc R . .
C41 C 0.40300(16) 1.49267(18) 0.5870(2) 0.0230(10) Uani 1 1 d . . .
C313 C 0.51596(17) 1.1000(2) 0.2813(2) 0.0340(13) Uani 1 1 d . . .
H31B H 0.5065 1.0793 0.2486 0.051 Uiso 1 1 calc R . .
H31C H 0.4885 1.1202 0.2945 0.051 Uiso 1 1 calc R . .
H31D H 0.5269 1.0764 0.3108 0.051 Uiso 1 1 calc R . .
C72 C 0.30955(17) 1.0971(2) 0.6120(2) 0.0250(11) Uani 1 1 d . . .
H72 H 0.2778 1.0965 0.5979 0.030 Uiso 1 1 calc R . .
C65 C 0.61190(18) 1.6224(2) 0.4737(2) 0.0296(12) Uani 1 1 d . . .
C83 C 0.32328(19) 0.8776(2) 0.4132(3) 0.0401(15) Uani 1 1 d . . .
H83 H 0.2988 0.8572 0.3963 0.048 Uiso 1 1 calc R . .
C22 C 0.67105(18) 1.40404(19) 0.1767(2) 0.0283(12) Uani 1 1 d . A .
H22 H 0.6526 1.4130 0.1449 0.034 Uiso 1 1 calc R . .
C42 C 0.35370(17) 1.4867(2) 0.5836(2) 0.0306(12) Uani 1 1 d . . .
H42 H 0.3374 1.4674 0.6115 0.037 Uiso 1 1 calc R . .
C21F C 0.43176(18) 1.3553(2) 0.2503(2) 0.0285(12) Uani 1 1 d . . .
H21F H 0.4227 1.3347 0.2841 0.034 Uiso 1 1 calc R . .
C54 C 0.69329(17) 1.4195(2) 0.5911(2) 0.0286(12) Uani 1 1 d . . .
H54 H 0.7240 1.4208 0.5744 0.034 Uiso 1 1 calc R . .
C74 C 0.36800(17) 1.13486(19) 0.6737(2) 0.0246(11) Uani 1 1 d . . .
H74 H 0.3761 1.1604 0.7008 0.030 Uiso 1 1 calc R . .
C10C C 0.32178(17) 1.08440(19) 0.1784(2) 0.0238(11) Uani 1 1 d . . .
H10C H 0.3388 1.0755 0.1455 0.029 Uiso 1 1 calc R . .
C73 C 0.32190(18) 1.1336(2) 0.6520(2) 0.0267(11) Uani 1 1 d . . .
H73 H 0.2987 1.1580 0.6648 0.032 Uiso 1 1 calc R . .
C21A C 0.25376(18) 1.3498(2) 0.2168(2) 0.0320(12) Uani 1 1 d . . .
H21A H 0.2526 1.3322 0.2540 0.038 Uiso 1 1 calc R . .
C751 C 0.45128(16) 1.0984(2) 0.6838(2) 0.0249(11) Uani 1 1 d . . .
H751 H 0.4705 1.0697 0.6666 0.030 Uiso 1 1 calc R . .
C52 C 0.64096(18) 1.3837(2) 0.6601(2) 0.0301(12) Uani 1 1 d . . .
H52 H 0.6359 1.3603 0.6902 0.036 Uiso 1 1 calc R . .
C712 C 0.29452(18) 0.9792(2) 0.5788(2) 0.0317(12) Uani 1 1 d . . .
H71D H 0.3113 0.9626 0.6099 0.048 Uiso 1 1 calc R . .
H71E H 0.2850 0.9524 0.5517 0.048 Uiso 1 1 calc R . .
H71F H 0.2660 0.9973 0.5927 0.048 Uiso 1 1 calc R . .
C62 C 0.64411(19) 1.5951(2) 0.3667(2) 0.0360(13) Uani 1 1 d . . .
H62 H 0.6548 1.5867 0.3303 0.043 Uiso 1 1 calc R . .
C1S C 0.5506(2) 1.2401(2) 0.5440(3) 0.0519(18) Uani 1 1 d . . .
H1S1 H 0.5369 1.2172 0.5148 0.062 Uiso 1 1 calc R . .
H1S2 H 0.5251 1.2489 0.5710 0.062 Uiso 1 1 calc R . .
C753 C 0.44595(19) 1.0871(2) 0.7463(2) 0.0307(12) Uani 1 1 d . . .
H75D H 0.4298 1.1166 0.7644 0.046 Uiso 1 1 calc R . .
H75E H 0.4777 1.0823 0.7629 0.046 Uiso 1 1 calc R . .
H75F H 0.4270 1.0551 0.7515 0.046 Uiso 1 1 calc R . .
C81 C 0.37369(17) 0.8955(2) 0.4929(2) 0.0261(11) Uani 1 1 d . . .
C6S C 0.3946(2) 1.3063(2) 0.5692(2) 0.0351(13) Uani 1 1 d . . .
H6S1 H 0.4263 1.3154 0.5848 0.042 Uiso 1 1 calc R . .
H6S2 H 0.3726 1.3363 0.5742 0.042 Uiso 1 1 calc R . .
C312 C 0.54021(18) 1.1743(2) 0.2188(2) 0.0344(13) Uani 1 1 d . . .
H31E H 0.5666 1.1978 0.2088 0.052 Uiso 1 1 calc R . .
H31G H 0.5129 1.1951 0.2319 0.052 Uiso 1 1 calc R . .
H31H H 0.5307 1.1538 0.1862 0.052 Uiso 1 1 calc R . .
C812 C 0.4398(2) 0.8563(2) 0.5493(2) 0.0452(15) Uani 1 1 d . . .
H81A H 0.4358 0.8218 0.5319 0.068 Uiso 1 1 calc R . .
H81B H 0.4524 0.8519 0.5871 0.068 Uiso 1 1 calc R . .
H81C H 0.4622 0.8773 0.5272 0.068 Uiso 1 1 calc R . .
C94 C 0.64705(17) 1.0138(2) 0.5784(2) 0.0303(12) Uani 1 1 d . . .
H94 H 0.6664 1.0329 0.6039 0.036 Uiso 1 1 calc R . .
C8S C 0.4005(2) 1.2136(2) 0.5661(2) 0.0322(13) Uani 1 1 d . . .
H8S1 H 0.4302 1.2039 0.5861 0.039 Uiso 1 1 calc R . .
H8S2 H 0.3799 1.1822 0.5629 0.039 Uiso 1 1 calc R . .
C912 C 0.5723(2) 0.9411(3) 0.4003(3) 0.0552(19) Uani 1 1 d . . .
H91A H 0.5637 0.9780 0.3948 0.083 Uiso 1 1 calc R . .
H91B H 0.5531 0.9191 0.3755 0.083 Uiso 1 1 calc R . .
H91C H 0.6063 0.9362 0.3920 0.083 Uiso 1 1 calc R . .
C64 C 0.64578(19) 1.6521(2) 0.4454(3) 0.0391(14) Uani 1 1 d . . .
H64 H 0.6582 1.6827 0.4627 0.047 Uiso 1 1 calc R . .
C95 C 0.59761(16) 1.01305(19) 0.5858(2) 0.0237(11) Uani 1 1 d . . .
C513 C 0.53091(19) 1.3588(2) 0.6618(3) 0.0390(14) Uani 1 1 d . . .
H51A H 0.5287 1.3515 0.6218 0.058 Uiso 1 1 calc R . .
H51B H 0.4987 1.3594 0.6780 0.058 Uiso 1 1 calc R . .
H51C H 0.5500 1.3315 0.6799 0.058 Uiso 1 1 calc R . .
C7S C 0.3747(2) 1.2570(2) 0.5961(2) 0.0348(13) Uani 1 1 d . . .
H7S1 H 0.3817 1.2562 0.6365 0.042 Uiso 1 1 calc R . .
H7S2 H 0.3397 1.2543 0.5905 0.042 Uiso 1 1 calc R . .
C413 C 0.45107(17) 1.51689(19) 0.6726(2) 0.0273(11) Uani 1 1 d . . .
H41D H 0.4241 1.5347 0.6905 0.041 Uiso 1 1 calc R . .
H41E H 0.4688 1.5420 0.6496 0.041 Uiso 1 1 calc R . .
H41F H 0.4723 1.5025 0.7012 0.041 Uiso 1 1 calc R . .
C5S C 0.39843(18) 1.29058(19) 0.5081(2) 0.0271(11) Uani 1 1 d . . .
H5S1 H 0.3675 1.2954 0.4887 0.032 Uiso 1 1 calc R . .
H5S2 H 0.4233 1.3113 0.4888 0.032 Uiso 1 1 calc R . .
C651 C 0.59303(19) 1.6359(2) 0.5306(2) 0.0371(13) Uani 1 1 d . . .
H651 H 0.5904 1.6025 0.5522 0.045 Uiso 1 1 calc R . .
C13F C 0.2556(2) 1.0897(2) 0.3761(2) 0.0405(14) Uani 1 1 d . . .
H13A H 0.2524 1.0523 0.3678 0.061 Uiso 1 1 calc R . .
H13B H 0.2354 1.0986 0.4081 0.061 Uiso 1 1 calc R . .
H13C H 0.2891 1.0977 0.3848 0.061 Uiso 1 1 calc R . .
C33F C 0.2832(2) 1.4363(2) 0.3560(3) 0.0469(16) Uani 1 1 d . . .
H33D H 0.2520 1.4217 0.3455 0.070 Uiso 1 1 calc R . .
H33E H 0.2962 1.4565 0.3248 0.070 Uiso 1 1 calc R . .
H33F H 0.2794 1.4591 0.3885 0.070 Uiso 1 1 calc R . .
C453 C 0.4106(2) 1.5613(3) 0.3965(3) 0.0544(19) Uani 1 1 d . . .
H45A H 0.4199 1.5250 0.3890 0.082 Uiso 1 1 calc R . .
H45B H 0.4267 1.5846 0.3700 0.082 Uiso 1 1 calc R . .
H45C H 0.3759 1.5649 0.3925 0.082 Uiso 1 1 calc R . .
C13A C 0.40204(19) 1.1612(2) 0.1535(2) 0.0408(15) Uani 1 1 d . . .
H13D H 0.4182 1.1519 0.1883 0.061 Uiso 1 1 calc R . .
H13E H 0.4187 1.1908 0.1360 0.061 Uiso 1 1 calc R . .
H13F H 0.4024 1.1311 0.1282 0.061 Uiso 1 1 calc R . .
C32 C 0.60297(17) 1.0570(2) 0.2304(2) 0.0266(11) Uani 1 1 d . . .
H32 H 0.5738 1.0381 0.2274 0.032 Uiso 1 1 calc R . .
C20C C 0.3023(2) 1.4319(2) 0.1951(2) 0.0427(15) Uani 1 1 d . . .
H20C H 0.2739 1.4490 0.1831 0.051 Uiso 1 1 calc R . .
C22F C 0.45003(19) 1.3163(2) 0.2077(2) 0.0378(14) Uani 1 1 d . . .
H22D H 0.4244 1.2918 0.1979 0.057 Uiso 1 1 calc R . .
H22E H 0.4771 1.2969 0.2234 0.057 Uiso 1 1 calc R . .
H22F H 0.4605 1.3351 0.1742 0.057 Uiso 1 1 calc R . .
C813 C 0.3558(2) 0.8516(2) 0.5865(2) 0.0451(16) Uani 1 1 d . . .
H81D H 0.3244 0.8686 0.5862 0.068 Uiso 1 1 calc R . .
H81E H 0.3674 0.8490 0.6249 0.068 Uiso 1 1 calc R . .
H81F H 0.3531 0.8165 0.5704 0.068 Uiso 1 1 calc R . .
C23F C 0.47169(19) 1.3928(2) 0.2680(3) 0.0414(15) Uani 1 1 d . . .
H23A H 0.4847 1.4104 0.2350 0.062 Uiso 1 1 calc R . .
H23B H 0.4972 1.3730 0.2864 0.062 Uiso 1 1 calc R . .
H23C H 0.4588 1.4189 0.2938 0.062 Uiso 1 1 calc R . .
C63 C 0.6622(2) 1.6385(2) 0.3924(2) 0.0409(15) Uani 1 1 d . . .
H63 H 0.6857 1.6593 0.3744 0.049 Uiso 1 1 calc R . .
C652 C 0.5432(2) 1.6593(2) 0.5263(3) 0.0506(16) Uani 1 1 d . . .
H65A H 0.5448 1.6930 0.5068 0.076 Uiso 1 1 calc R . .
H65B H 0.5301 1.6646 0.5637 0.076 Uiso 1 1 calc R . .
H65C H 0.5224 1.6353 0.5055 0.076 Uiso 1 1 calc R . .
C32F C 0.3677(2) 1.4132(2) 0.3838(3) 0.0426(15) Uani 1 1 d . . .
H32D H 0.3656 1.4368 0.4159 0.064 Uiso 1 1 calc R . .
H32E H 0.3799 1.4326 0.3515 0.064 Uiso 1 1 calc R . .
H32F H 0.3894 1.3842 0.3924 0.064 Uiso 1 1 calc R . .
C612 C 0.54345(19) 1.5282(2) 0.3342(2) 0.0384(14) Uani 1 1 d . . .
H61A H 0.5208 1.5434 0.3608 0.058 Uiso 1 1 calc R . .
H61B H 0.5297 1.4964 0.3179 0.058 Uiso 1 1 calc R . .
H61C H 0.5500 1.5536 0.3045 0.058 Uiso 1 1 calc R . .
C512 C 0.5589(2) 1.4235(2) 0.7331(2) 0.0428(15) Uani 1 1 d . . .
H51D H 0.5780 1.3960 0.7509 0.064 Uiso 1 1 calc R . .
H51E H 0.5268 1.4241 0.7497 0.064 Uiso 1 1 calc R . .
H51F H 0.5744 1.4576 0.7388 0.064 Uiso 1 1 calc R . .
C653 C 0.6262(2) 1.6727(3) 0.5633(3) 0.0511(17) Uani 1 1 d . . .
H65D H 0.6591 1.6597 0.5611 0.077 Uiso 1 1 calc R . .
H65E H 0.6160 1.6738 0.6024 0.077 Uiso 1 1 calc R . .
H65F H 0.6245 1.7080 0.5474 0.077 Uiso 1 1 calc R . .
C553 C 0.69132(19) 1.5394(2) 0.5458(3) 0.0407(15) Uani 1 1 d . . .
H55D H 0.6700 1.5571 0.5723 0.061 Uiso 1 1 calc R . .
H55E H 0.6985 1.5630 0.5148 0.061 Uiso 1 1 calc R . .
H55F H 0.7211 1.5296 0.5647 0.061 Uiso 1 1 calc R . .
C43 C 0.32815(17) 1.5083(2) 0.5404(2) 0.0364(14) Uani 1 1 d . . .
H43 H 0.2944 1.5039 0.5391 0.044 Uiso 1 1 calc R . .
C113 C 0.8036(2) 1.2717(2) 0.4354(4) 0.077(3) Uani 1 1 d . . .
H11B H 0.8209 1.2567 0.4671 0.115 Uiso 1 1 calc R . .
H11C H 0.8179 1.3054 0.4253 0.115 Uiso 1 1 calc R . .
H11D H 0.8055 1.2477 0.4036 0.115 Uiso 1 1 calc R . .
C4S C 0.61842(18) 1.2950(2) 0.5393(2) 0.0375(14) Uani 1 1 d . . .
H4S1 H 0.6234 1.3320 0.5504 0.045 Uiso 1 1 calc R . .
H4S2 H 0.6419 1.2859 0.5099 0.045 Uiso 1 1 calc R . .
C913 C 0.5708(2) 0.8674(2) 0.4713(3) 0.060(2) Uani 1 1 d . . .
H91D H 0.6047 0.8591 0.4658 0.090 Uiso 1 1 calc R . .
H91E H 0.5515 0.8469 0.4452 0.090 Uiso 1 1 calc R . .
H91F H 0.5615 0.8588 0.5095 0.090 Uiso 1 1 calc R . .
C84 C 0.34560(19) 0.9171(2) 0.3832(2) 0.0349(13) Uani 1 1 d . . .
H84 H 0.3358 0.9240 0.3460 0.042 Uiso 1 1 calc R . .
C212 C 0.58261(19) 1.3335(2) 0.1657(2) 0.0402(14) Uani 1 1 d . . .
H21B H 0.5821 1.3632 0.1398 0.060 Uiso 1 1 calc R A .
H21C H 0.5703 1.3447 0.2020 0.060 Uiso 1 1 calc R . .
H21D H 0.5625 1.3052 0.1510 0.060 Uiso 1 1 calc R . .
C915 C 0.55372(18) 0.9952(2) 0.6749(2) 0.0304(12) Uani 1 1 d . . .
H91G H 0.5331 0.9711 0.6540 0.046 Uiso 1 1 calc R . .
H91H H 0.5353 1.0116 0.7049 0.046 Uiso 1 1 calc R . .
H91I H 0.5807 0.9757 0.6908 0.046 Uiso 1 1 calc R . .
C613 C 0.6248(2) 1.4879(2) 0.3239(3) 0.0478(16) Uani 1 1 d . . .
H61D H 0.6320 1.5118 0.2931 0.072 Uiso 1 1 calc R . .
H61E H 0.6102 1.4559 0.3093 0.072 Uiso 1 1 calc R . .
H61F H 0.6545 1.4791 0.3436 0.072 Uiso 1 1 calc R . .
C20D C 0.3452(2) 1.4582(2) 0.1935(3) 0.0471(17) Uani 1 1 d . . .
H20D H 0.3461 1.4936 0.1813 0.057 Uiso 1 1 calc R . .
C251 C 0.7551(6) 1.3648(16) 0.3218(19) 0.028(3) Uani 0.52(2) 1 d PDU A 1
H251 H 0.7348 1.3429 0.3469 0.034 Uiso 0.52(2) 1 calc PR A 1
C252 C 0.7966(5) 1.3311(6) 0.3011(6) 0.040(3) Uani 0.52(2) 1 d PDU A 1
H25A H 0.7841 1.3022 0.2786 0.060 Uiso 0.52(2) 1 calc PR A 1
H25B H 0.8143 1.3171 0.3330 0.060 Uiso 0.52(2) 1 calc PR A 1
H25C H 0.8181 1.3526 0.2783 0.060 Uiso 0.52(2) 1 calc PR A 1
C253 C 0.7740(6) 1.4108(6) 0.3551(7) 0.038(3) Uani 0.52(2) 1 d PDU A 1
H25D H 0.7925 1.3978 0.3869 0.057 Uiso 0.52(2) 1 calc PR A 1
H25E H 0.7472 1.4319 0.3685 0.057 Uiso 0.52(2) 1 calc PR A 1
H25F H 0.7947 1.4323 0.3314 0.057 Uiso 0.52(2) 1 calc PR A 1
C254 C 0.7594(6) 1.3648(18) 0.318(2) 0.027(3) Uani 0.48(2) 1 d PDU A 2
H254 H 0.7490 1.3301 0.3331 0.032 Uiso 0.48(2) 1 calc PR A 2
C255 C 0.8111(5) 1.3591(8) 0.2974(6) 0.042(3) Uani 0.48(2) 1 d PDU A 2
H25G H 0.8317 1.3488 0.3285 0.063 Uiso 0.48(2) 1 calc PR A 2
H25H H 0.8221 1.3927 0.2822 0.063 Uiso 0.48(2) 1 calc PR A 2
H25I H 0.8124 1.3323 0.2683 0.063 Uiso 0.48(2) 1 calc PR A 2
C256 C 0.7557(6) 1.4044(6) 0.3650(7) 0.034(3) Uani 0.48(2) 1 d PDU A 2
H25J H 0.7783 1.3951 0.3946 0.051 Uiso 0.48(2) 1 calc PR A 2
H25K H 0.7231 1.4044 0.3799 0.051 Uiso 0.48(2) 1 calc PR A 2
H25L H 0.7634 1.4394 0.3507 0.051 Uiso 0.48(2) 1 calc PR A 2
C112 C 0.7487(2) 1.3213(2) 0.4959(3) 0.059(2) Uani 1 1 d . . .
H11E H 0.7150 1.3280 0.5045 0.089 Uiso 1 1 calc R . .
H11G H 0.7637 1.3537 0.4826 0.089 Uiso 1 1 calc R . .
H11H H 0.7652 1.3092 0.5295 0.089 Uiso 1 1 calc R . .
C92 C 0.64110(17) 0.9597(2) 0.4972(2) 0.0312(12) Uani 1 1 d . . .
H92 H 0.6564 0.9414 0.4677 0.037 Uiso 1 1 calc R . .
C452 C 0.4161(3) 1.6337(2) 0.4678(3) 0.067(2) Uani 1 1 d . . .
H45D H 0.3819 1.6411 0.4638 0.101 Uiso 1 1 calc R . .
H45E H 0.4343 1.6551 0.4413 0.101 Uiso 1 1 calc R . .
H45F H 0.4263 1.6420 0.5058 0.101 Uiso 1 1 calc R . .
C23A C 0.2090(2) 1.3842(3) 0.2119(3) 0.0507(18) Uani 1 1 d . . .
H23D H 0.2105 1.4123 0.2396 0.076 Uiso 1 1 calc R . .
H23E H 0.1804 1.3628 0.2186 0.076 Uiso 1 1 calc R . .
H23F H 0.2074 1.3993 0.1745 0.076 Uiso 1 1 calc R . .
C44 C 0.35079(18) 1.5365(2) 0.4987(2) 0.0357(13) Uani 1 1 d . . .
H44 H 0.3326 1.5515 0.4693 0.043 Uiso 1 1 calc R . .
C213 C 0.6549(2) 1.2980(2) 0.1162(2) 0.0460(16) Uani 1 1 d . . .
H21E H 0.6579 1.3291 0.0926 0.069 Uiso 1 1 calc R A .
H21G H 0.6335 1.2727 0.0983 0.069 Uiso 1 1 calc R . .
H21H H 0.6865 1.2821 0.1215 0.069 Uiso 1 1 calc R . .
C2S C 0.5918(2) 1.2129(2) 0.5730(3) 0.0478(16) Uani 1 1 d . . .
H2S1 H 0.6086 1.1886 0.5475 0.057 Uiso 1 1 calc R . .
H2S2 H 0.5808 1.1934 0.6062 0.057 Uiso 1 1 calc R . .
C852 C 0.4484(2) 0.9652(3) 0.3418(3) 0.070(2) Uani 1 1 d . . .
H85A H 0.4716 0.9502 0.3678 0.105 Uiso 1 1 calc R . .
H85B H 0.4639 0.9926 0.3196 0.105 Uiso 1 1 calc R . .
H85C H 0.4364 0.9377 0.3170 0.105 Uiso 1 1 calc R . .
O4S O 0.40960(19) 1.2606(2) 0.7564(2) 0.0741(16) Uani 1 1 d . . .
C15S C 0.3819(2) 1.2452(3) 0.8029(3) 0.0555(17) Uani 1 1 d . . .
H15G H 0.3878 1.2686 0.8350 0.067 Uiso 1 1 calc R . .
H15H H 0.3895 1.2087 0.8139 0.067 Uiso 1 1 calc R . .
C13S C 0.4671(3) 1.3164(3) 0.8059(4) 0.085(3) Uani 1 1 d . . .
H13G H 0.4539 1.3463 0.7854 0.128 Uiso 1 1 calc R . .
H13H H 0.5015 1.3214 0.8114 0.128 Uiso 1 1 calc R . .
H13I H 0.4512 1.3136 0.8422 0.128 Uiso 1 1 calc R . .
C16S C 0.3300(3) 1.2495(3) 0.7833(3) 0.075(2) Uani 1 1 d . . .
H16A H 0.3219 1.2864 0.7772 0.112 Uiso 1 1 calc R . .
H16B H 0.3087 1.2347 0.8117 0.112 Uiso 1 1 calc R . .
H16C H 0.3260 1.2300 0.7484 0.112 Uiso 1 1 calc R . .
C853 C 0.3767(3) 1.0194(3) 0.3344(3) 0.091(3) Uani 1 1 d . . .
H85D H 0.3934 1.0515 0.3233 0.136 Uiso 1 1 calc R . .
H85E H 0.3467 1.0285 0.3532 0.136 Uiso 1 1 calc R . .
H85F H 0.3696 0.9983 0.3012 0.136 Uiso 1 1 calc R . .
C14S C 0.4589(3) 1.2680(4) 0.7738(5) 0.102(3) Uani 1 1 d . . .
H14A H 0.4795 1.2686 0.7402 0.123 Uiso 1 1 calc R . .
H14B H 0.4687 1.2376 0.7967 0.123 Uiso 1 1 calc R . .
C9T C 0.6069(3) 1.2262(3) 0.7435(3) 0.076(2) Uani 1 1 d U . .
H9T1 H 0.5773 1.2368 0.7247 0.115 Uiso 1 1 calc R . .
H9T2 H 0.6257 1.2037 0.7187 0.115 Uiso 1 1 calc R . .
H9T3 H 0.6256 1.2575 0.7530 0.115 Uiso 1 1 calc R . .
C10T C 0.5952(4) 1.1974(4) 0.7945(4) 0.123(4) Uani 1 1 d U . .
H10A H 0.5769 1.1657 0.7840 0.148 Uiso 1 1 calc R . .
H10B H 0.6254 1.1856 0.8118 0.148 Uiso 1 1 calc R . .
O3T O 0.57023(19) 1.2233(2) 0.8327(2) 0.0761(15) Uani 1 1 d U . .
C11T C 0.5552(3) 1.1970(4) 0.8821(3) 0.088(3) Uani 1 1 d U . .
H11I H 0.5835 1.1816 0.9008 0.106 Uiso 1 1 calc R . .
H11J H 0.5334 1.1680 0.8719 0.106 Uiso 1 1 calc R . .
C12T C 0.5313(4) 1.2314(3) 0.9200(4) 0.119(4) Uani 1 1 d U . .
H12G H 0.5550 1.2507 0.9418 0.178 Uiso 1 1 calc R . .
H12H H 0.5109 1.2109 0.9450 0.178 Uiso 1 1 calc R . .
H12I H 0.5115 1.2562 0.8990 0.178 Uiso 1 1 calc R . .

loop_
_atom_site_aniso_label
_atom_site_aniso_U_11
_atom_site_aniso_U_22
_atom_site_aniso_U_33
_atom_site_aniso_U_23
_atom_site_aniso_U_13
_atom_site_aniso_U_12
Sn1 0.01889(14) 0.02271(16) 0.02544(17) -0.00630(15) 0.00126(17) -0.00308(12)
Nb3 0.01217(17) 0.01888(19) 0.0178(2) 0.00073(17) -0.00022(16) 0.00005(15)
P12 0.0195(6) 0.0223(6) 0.0240(7) 0.0068(5) -0.0035(5) -0.0017(5)
Sn2 0.01621(13) 0.02330(15) 0.02088(15) 0.00391(15) -0.00145(15) -0.00082(12)
Nb2 0.01425(17) 0.0192(2) 0.0193(2) -0.00181(17) 0.00070(17) -0.00163(16)
P6 0.0252(6) 0.0303(7) 0.0282(7) -0.0046(6) -0.0047(6) -0.0054(5)
Nb4 0.01446(17) 0.01667(19) 0.0148(2) 0.00134(16) 0.00069(16) 0.00020(15)
P11 0.0204(6) 0.0288(7) 0.0215(7) -0.0004(6) 0.0002(5) 0.0060(5)
Nb1 0.01684(18) 0.0167(2) 0.0188(2) -0.00199(17) -0.00056(16) 0.00038(15)
P5 0.0235(6) 0.0246(6) 0.0281(7) -0.0048(6) 0.0063(6) -0.0066(5)
P9 0.0217(6) 0.0270(7) 0.0271(8) 0.0018(6) 0.0075(5) -0.0024(5)
P4 0.0206(6) 0.0253(7) 0.0324(8) -0.0088(6) 0.0045(6) -0.0021(5)
P8 0.0240(6) 0.0238(6) 0.0277(7) 0.0034(6) -0.0061(6) -0.0057(5)
P10 0.0195(6) 0.0212(6) 0.0227(7) 0.0023(5) -0.0032(5) -0.0017(5)
P7 0.0176(6) 0.0275(7) 0.0258(7) 0.0081(5) 0.0013(5) 0.0013(5)
P3 0.0241(6) 0.0251(7) 0.0351(8) -0.0118(6) 0.0061(6) -0.0043(5)
P2 0.0202(6) 0.0218(7) 0.0296(7) -0.0022(5) 0.0032(5) -0.0002(5)
P1 0.0246(6) 0.0319(7) 0.0291(8) -0.0035(6) -0.0010(6) 0.0092(5)
O5 0.0146(15) 0.0229(17) 0.0223(18) -0.0016(14) 0.0007(13) 0.0001(13)
O8 0.0167(15) 0.0214(17) 0.0198(17) -0.0002(13) -0.0005(13) -0.0041(13)
O12 0.0155(15) 0.0205(17) 0.0146(16) -0.0013(13) 0.0004(12) 0.0008(13)
O3 0.0203(16) 0.0179(16) 0.0207(17) -0.0026(14) 0.0020(13) 0.0016(13)
O11 0.0185(16) 0.0183(16) 0.0223(17) 0.0049(13) 0.0005(13) -0.0017(13)
O2 0.0222(17) 0.0174(16) 0.0233(18) 0.0009(14) -0.0002(14) -0.0001(13)
O10 0.0204(16) 0.0184(16) 0.0187(17) 0.0018(13) 0.0003(13) -0.0005(13)
O7 0.0145(15) 0.0208(17) 0.0190(17) 0.0045(13) -0.0003(13) 0.0024(13)
O4 0.0162(15) 0.0250(18) 0.0251(18) -0.0007(14) 0.0008(13) 0.0021(13)
O1 0.0197(16) 0.0194(17) 0.0212(18) 0.0005(14) -0.0007(14) -0.0029(13)
O9 0.0155(15) 0.0248(18) 0.0212(18) 0.0017(14) -0.0005(13) 0.0017(13)
O2S 0.043(2) 0.0289(19) 0.0188(18) 0.0049(15) 0.0066(16) 0.0051(16)
O1S 0.0243(17) 0.0321(19) 0.035(2) 0.0058(17) -0.0035(16) -0.0080(15)
O6 0.0214(16) 0.0228(17) 0.0182(17) -0.0020(14) 0.0027(14) -0.0041(13)
C12 0.026(2) 0.024(2) 0.025(3) 0.000(2) -0.010(2) 0.0022(19)
C10A 0.015(2) 0.015(2) 0.019(2) -0.0035(18) -0.0068(18) 0.0022(17)
C914 0.027(3) 0.026(3) 0.022(3) 0.003(2) -0.004(2) 0.002(2)
C15 0.018(2) 0.024(2) 0.024(2) -0.003(2) 0.002(2) 0.0041(17)
C85 0.023(2) 0.026(3) 0.021(3) -0.004(2) 0.002(2) 0.001(2)
C35 0.025(2) 0.023(3) 0.015(2) -0.0025(19) -0.0005(19) 0.003(2)
C30D 0.036(3) 0.031(3) 0.019(3) -0.006(2) 0.005(2) 0.006(2)
C20 0.022(2) 0.019(2) 0.025(3) 0.001(2) 0.004(2) 0.0039(19)
C752 0.028(3) 0.039(3) 0.030(3) -0.001(2) -0.003(2) -0.008(2)
C30A 0.017(2) 0.026(3) 0.016(2) -0.0016(19) 0.0027(18) 0.0081(19)
C60 0.017(2) 0.025(2) 0.030(3) 0.005(2) 0.003(2) -0.0048(18)
C30C 0.026(2) 0.024(3) 0.023(3) 0.001(2) 0.005(2) 0.004(2)
C71 0.022(2) 0.023(3) 0.019(2) 0.005(2) 0.000(2) -0.0019(19)
C50 0.022(2) 0.018(2) 0.025(3) -0.008(2) -0.010(2) 0.0034(19)
C411 0.019(2) 0.028(3) 0.021(3) -0.006(2) 0.0033(19) -0.001(2)
C30B 0.022(2) 0.019(2) 0.016(2) -0.0038(18) 0.0012(18) 0.0050(18)
C34 0.023(2) 0.026(3) 0.027(3) -0.006(2) 0.001(2) 0.007(2)
C30 0.018(2) 0.018(2) 0.018(2) -0.0040(18) -0.0049(18) -0.0006(18)
C711 0.016(2) 0.022(2) 0.023(3) -0.002(2) 0.0002(19) 0.0025(19)
C10D 0.036(3) 0.016(3) 0.037(3) -0.004(2) -0.004(2) -0.003(2)
C30E 0.038(3) 0.020(3) 0.030(3) -0.007(2) 0.004(2) 0.001(2)
C31F 0.035(3) 0.014(2) 0.028(3) -0.001(2) 0.007(2) -0.004(2)
C451 0.029(3) 0.040(3) 0.040(3) 0.016(3) -0.003(2) 0.005(2)
C351 0.018(2) 0.034(3) 0.030(3) -0.008(2) -0.002(2) 0.005(2)
C20B 0.034(3) 0.028(3) 0.021(3) 0.007(2) 0.005(2) 0.010(2)
C30F 0.026(2) 0.020(2) 0.021(3) -0.0012(19) 0.006(2) 0.003(2)
C352 0.024(3) 0.039(3) 0.028(3) -0.002(2) 0.002(2) 0.001(2)
C31A 0.030(2) 0.020(2) 0.019(3) 0.0040(19) 0.009(2) -0.0002(19)
C14 0.029(3) 0.028(3) 0.023(3) 0.004(2) 0.001(2) 0.000(2)
C10E 0.026(3) 0.024(3) 0.025(3) 0.000(2) 0.002(2) -0.003(2)
C61 0.021(2) 0.028(3) 0.025(3) 0.004(2) 0.001(2) -0.002(2)
C40 0.014(2) 0.021(2) 0.029(3) -0.010(2) 0.0009(19) -0.0001(18)
C75 0.021(2) 0.022(2) 0.021(3) 0.001(2) -0.001(2) 0.0002(19)
C151 0.031(3) 0.021(3) 0.020(3) 0.004(2) -0.006(2) -0.005(2)
C25 0.020(2) 0.025(3) 0.026(3) 0.000(2) 0.005(2) 0.002(2)
C13 0.034(3) 0.033(3) 0.021(3) 0.003(2) -0.005(2) 0.004(2)
C311 0.017(2) 0.025(3) 0.023(3) -0.006(2) 0.0033(19) -0.0010(19)
C412 0.037(3) 0.030(3) 0.030(3) -0.004(2) 0.006(2) -0.009(2)
C10F 0.015(2) 0.024(3) 0.022(3) 0.005(2) -0.0016(19) -0.0027(19)
C211 0.033(3) 0.026(3) 0.023(3) 0.000(2) -0.001(2) -0.001(2)
C23 0.029(3) 0.024(3) 0.047(4) 0.009(3) -0.003(3) -0.006(2)
C3S 0.026(3) 0.042(3) 0.035(3) -0.003(3) -0.007(2) 0.003(2)
C11 0.017(2) 0.023(2) 0.028(3) 0.001(2) -0.005(2) 0.0037(19)
C11A 0.029(3) 0.028(3) 0.018(3) 0.002(2) 0.006(2) -0.006(2)
C70 0.015(2) 0.019(2) 0.018(2) 0.0049(19) 0.0026(18) 0.0007(17)
C353 0.020(3) 0.045(4) 0.044(4) -0.011(3) -0.003(2) 0.006(2)
C851 0.042(3) 0.030(3) 0.015(2) 0.002(2) -0.002(2) -0.001(2)
C80 0.013(2) 0.028(3) 0.023(3) -0.003(2) 0.0023(19) -0.0003(19)
C551 0.016(2) 0.028(3) 0.034(3) -0.001(2) -0.003(2) -0.0034(19)
C11F 0.021(2) 0.022(2) 0.029(3) -0.003(2) 0.002(2) -0.0020(19)
C111 0.030(3) 0.022(2) 0.032(3) 0.005(2) -0.017(2) -0.005(2)
C90 0.011(2) 0.027(3) 0.022(3) 0.006(2) 0.0007(18) 0.0044(18)
C55 0.017(2) 0.025(3) 0.028(3) -0.004(2) -0.003(2) -0.0039(19)
C713 0.020(2) 0.030(3) 0.028(3) 0.003(2) 0.002(2) -0.003(2)
C10B 0.018(2) 0.021(2) 0.018(2) 0.0009(19) -0.0031(19) -0.0017(19)
C53 0.024(3) 0.035(3) 0.032(3) -0.003(2) -0.008(2) 0.003(2)
C20A 0.026(2) 0.020(2) 0.019(2) 0.0091(19) 0.005(2) 0.0061(19)
C93 0.014(2) 0.048(3) 0.039(3) 0.021(3) 0.007(2) 0.004(2)
C21 0.022(2) 0.022(3) 0.032(3) -0.001(2) 0.004(2) 0.002(2)
C51 0.025(3) 0.029(3) 0.021(3) -0.006(2) -0.002(2) 0.003(2)
C45 0.030(3) 0.027(3) 0.025(3) -0.002(2) -0.008(2) 0.003(2)
C32A 0.028(3) 0.028(3) 0.041(4) 0.001(2) 0.004(2) 0.001(2)
C911 0.029(3) 0.037(3) 0.041(3) -0.011(3) 0.004(2) 0.005(2)
C82 0.036(3) 0.032(3) 0.038(3) -0.009(3) 0.010(3) -0.015(2)
C10 0.018(2) 0.024(2) 0.021(3) 0.0002(19) -0.0026(18) 0.0027(18)
C152 0.036(3) 0.031(3) 0.035(3) -0.007(2) 0.001(3) 0.001(2)
C153 0.029(3) 0.030(3) 0.038(3) 0.001(2) -0.004(2) -0.005(2)
C91 0.017(2) 0.034(3) 0.027(3) 0.007(2) 0.000(2) 0.009(2)
C916 0.037(3) 0.037(3) 0.043(4) -0.005(3) -0.011(3) 0.000(3)
C24 0.026(3) 0.027(3) 0.041(3) 0.002(2) 0.001(2) -0.007(2)
C20E 0.046(4) 0.036(3) 0.044(4) 0.012(3) 0.018(3) -0.011(3)
C511 0.026(3) 0.034(3) 0.030(3) 0.007(2) 0.005(2) 0.007(2)
C31 0.017(2) 0.024(3) 0.021(3) -0.003(2) -0.0023(19) -0.0011(19)
C811 0.042(3) 0.025(3) 0.024(3) 0.006(2) 0.005(2) -0.003(2)
C552 0.029(3) 0.043(3) 0.035(3) 0.005(3) 0.005(2) -0.002(2)
C611 0.037(3) 0.035(3) 0.017(3) 0.000(2) 0.005(2) -0.001(2)
C20F 0.036(3) 0.026(3) 0.027(3) 0.006(2) 0.007(2) -0.005(2)
C33 0.043(3) 0.019(3) 0.029(3) -0.014(2) -0.002(2) 0.003(2)
C12F 0.030(3) 0.066(4) 0.040(4) 0.004(3) 0.002(3) -0.002(3)
C33A 0.040(3) 0.023(3) 0.035(3) 0.007(2) 0.005(2) 0.010(2)
C22A 0.038(3) 0.064(4) 0.026(3) 0.000(3) -0.006(3) 0.012(3)
C12A 0.052(4) 0.039(3) 0.027(3) 0.008(3) -0.001(3) -0.010(3)
C41 0.021(2) 0.022(3) 0.026(3) -0.010(2) 0.003(2) -0.0009(19)
C313 0.023(3) 0.039(3) 0.041(3) -0.004(3) 0.003(2) -0.003(2)
C72 0.018(2) 0.036(3) 0.021(3) 0.005(2) 0.002(2) 0.002(2)
C65 0.031(3) 0.029(3) 0.029(3) 0.002(2) -0.003(2) -0.007(2)
C83 0.028(3) 0.052(4) 0.041(3) -0.016(3) -0.003(3) -0.013(3)
C22 0.028(3) 0.023(3) 0.034(3) 0.007(2) -0.002(2) 0.008(2)
C42 0.021(2) 0.037(3) 0.034(3) -0.015(2) 0.008(2) -0.008(2)
C21F 0.029(3) 0.030(3) 0.026(3) 0.006(2) 0.001(2) -0.010(2)
C54 0.016(2) 0.031(3) 0.038(3) -0.002(2) -0.002(2) -0.003(2)
C74 0.026(3) 0.027(3) 0.021(3) -0.001(2) 0.003(2) 0.001(2)
C10C 0.025(2) 0.025(3) 0.022(3) -0.005(2) -0.001(2) -0.001(2)
C73 0.024(3) 0.032(3) 0.024(3) 0.003(2) 0.004(2) 0.006(2)
C21A 0.026(3) 0.043(3) 0.026(3) 0.009(3) -0.001(2) 0.008(2)
C751 0.021(2) 0.031(3) 0.023(3) -0.003(2) -0.004(2) 0.003(2)
C52 0.035(3) 0.024(3) 0.031(3) -0.002(2) -0.002(2) 0.004(2)
C712 0.033(3) 0.034(3) 0.029(3) 0.008(2) -0.006(2) -0.005(2)
C62 0.032(3) 0.048(4) 0.029(3) 0.011(3) 0.003(2) -0.006(3)
C1S 0.046(4) 0.046(4) 0.064(5) 0.027(3) -0.013(3) -0.020(3)
C753 0.033(3) 0.035(3) 0.024(3) 0.003(2) -0.006(2) 0.003(2)
C81 0.025(3) 0.027(3) 0.026(3) -0.003(2) 0.003(2) -0.002(2)
C6S 0.036(3) 0.042(3) 0.027(3) -0.010(3) 0.002(2) -0.003(3)
C312 0.024(3) 0.039(3) 0.040(3) -0.001(3) 0.004(2) 0.001(2)
C812 0.051(4) 0.049(4) 0.035(3) 0.013(3) -0.003(3) 0.004(3)
C94 0.018(2) 0.030(3) 0.043(3) 0.019(2) -0.010(2) -0.003(2)
C8S 0.040(3) 0.038(3) 0.018(3) 0.005(2) 0.006(2) 0.006(3)
C912 0.049(4) 0.084(5) 0.032(4) -0.020(4) 0.004(3) -0.003(4)
C64 0.039(3) 0.029(3) 0.049(4) 0.004(3) -0.007(3) -0.015(2)
C95 0.019(2) 0.026(3) 0.026(3) 0.015(2) -0.003(2) 0.001(2)
C513 0.027(3) 0.039(3) 0.051(4) 0.007(3) 0.008(3) 0.003(2)
C7S 0.043(3) 0.043(3) 0.018(3) 0.000(2) 0.003(2) 0.002(3)
C413 0.027(3) 0.028(3) 0.027(3) -0.002(2) -0.003(2) 0.001(2)
C5S 0.029(3) 0.024(3) 0.028(3) 0.001(2) 0.002(2) -0.002(2)
C651 0.036(3) 0.035(3) 0.040(3) -0.007(3) 0.002(3) -0.007(2)
C13F 0.046(3) 0.045(4) 0.030(3) 0.005(3) 0.010(3) 0.005(3)
C33F 0.056(4) 0.040(4) 0.045(4) 0.018(3) 0.002(3) 0.005(3)
C453 0.043(4) 0.085(5) 0.035(4) 0.023(4) -0.006(3) -0.005(4)
C13A 0.038(3) 0.042(4) 0.043(4) -0.010(3) 0.013(3) -0.011(3)
C32 0.021(2) 0.028(3) 0.031(3) -0.008(2) -0.002(2) -0.005(2)
C20C 0.045(4) 0.038(3) 0.046(4) 0.021(3) 0.010(3) 0.014(3)
C22F 0.026(3) 0.044(3) 0.043(3) 0.004(3) 0.000(2) 0.000(3)
C813 0.064(4) 0.033(3) 0.038(4) 0.006(3) 0.020(3) -0.004(3)
C23F 0.031(3) 0.046(4) 0.047(4) 0.002(3) 0.003(3) -0.017(3)
C63 0.034(3) 0.053(4) 0.036(3) 0.008(3) 0.008(3) -0.020(3)
C652 0.056(4) 0.051(4) 0.044(4) -0.011(3) 0.014(3) -0.002(3)
C32F 0.042(3) 0.043(4) 0.043(4) 0.000(3) 0.010(3) -0.012(3)
C612 0.039(3) 0.045(3) 0.031(3) 0.003(3) -0.004(3) -0.009(3)
C512 0.052(4) 0.044(4) 0.031(3) 0.002(3) 0.014(3) 0.008(3)
C653 0.057(4) 0.055(4) 0.041(4) -0.017(3) 0.006(3) -0.022(3)
C553 0.028(3) 0.034(3) 0.059(4) -0.001(3) 0.012(3) -0.011(2)
C43 0.014(2) 0.051(4) 0.045(4) -0.015(3) -0.004(2) -0.002(2)
C113 0.051(4) 0.034(3) 0.146(8) -0.003(5) 0.054(5) -0.012(3)
C4S 0.025(3) 0.053(4) 0.035(3) 0.003(3) -0.008(2) -0.008(2)
C913 0.050(4) 0.044(4) 0.086(6) -0.019(4) -0.011(4) 0.004(3)
C84 0.034(3) 0.043(3) 0.028(3) -0.008(3) -0.007(2) 0.003(3)
C212 0.034(3) 0.040(3) 0.046(4) 0.003(3) -0.014(3) -0.003(3)
C915 0.028(3) 0.043(3) 0.020(3) -0.001(2) 0.003(2) 0.001(2)
C613 0.051(4) 0.058(4) 0.035(3) -0.004(3) 0.006(3) 0.006(3)
C20D 0.062(4) 0.031(3) 0.048(4) 0.025(3) 0.018(3) 0.008(3)
C251 0.022(5) 0.034(5) 0.028(6) 0.004(4) 0.000(5) -0.005(4)
C252 0.028(6) 0.047(7) 0.046(6) 0.004(6) -0.004(5) 0.008(5)
C253 0.028(7) 0.041(6) 0.045(7) 0.000(5) -0.008(6) -0.013(5)
C254 0.022(5) 0.031(5) 0.028(6) -0.003(4) 0.002(5) -0.009(5)
C255 0.030(5) 0.057(8) 0.039(6) 0.017(6) 0.010(5) 0.003(6)
C256 0.038(8) 0.030(6) 0.034(7) -0.012(5) -0.005(6) -0.007(6)
C112 0.055(4) 0.039(4) 0.084(5) -0.026(4) 0.020(4) -0.016(3)
C92 0.021(3) 0.039(3) 0.034(3) 0.009(2) 0.008(2) 0.009(2)
C452 0.066(5) 0.038(4) 0.099(6) 0.014(4) 0.011(4) -0.002(3)
C23A 0.032(3) 0.069(5) 0.051(4) 0.021(3) 0.000(3) 0.023(3)
C44 0.026(3) 0.041(3) 0.040(3) -0.009(3) -0.009(2) 0.007(2)
C213 0.071(4) 0.032(3) 0.034(3) -0.005(3) -0.001(3) 0.004(3)
C2S 0.048(4) 0.031(3) 0.065(5) 0.007(3) -0.016(3) -0.001(3)
C852 0.055(4) 0.044(4) 0.111(7) 0.023(4) 0.055(4) 0.005(3)
O4S 0.065(3) 0.080(4) 0.078(4) -0.007(3) 0.023(3) 0.002(3)
C15S 0.062(4) 0.054(4) 0.050(4) 0.000(3) 0.009(4) -0.007(3)
C13S 0.083(6) 0.069(6) 0.104(7) -0.017(5) 0.010(5) 0.001(5)
C16S 0.093(6) 0.070(6) 0.062(5) -0.010(4) -0.003(5) 0.020(5)
C853 0.068(5) 0.106(7) 0.099(7) 0.071(6) 0.025(5) 0.042(5)
C14S 0.062(6) 0.094(7) 0.151(10) -0.033(7) 0.027(6) -0.028(5)
C9T 0.075(6) 0.078(6) 0.077(5) 0.017(5) -0.002(4) -0.003(5)
C10T 0.168(10) 0.150(10) 0.053(5) 0.029(5) 0.010(5) 0.101(8)
O3T 0.077(4) 0.070(4) 0.081(4) 0.013(3) 0.013(3) 0.001(3)
C11T 0.108(7) 0.099(7) 0.058(5) 0.022(4) -0.007(4) 0.044(5)
C12T 0.182(11) 0.064(6) 0.110(8) 0.002(5) 0.056(7) -0.005(6)

loop_
_atom_type_symbol
_atom_type_description
_atom_type_scat_dispersion_real
_atom_type_scat_dispersion_imag
_atom_type_scat_source
C C 0.0033 0.0016 'International Tables Vol C Tables 4.2.6.8 and 6.1.1.4'
H H 0.0000 0.0000 'International Tables Vol C Tables 4.2.6.8 and 6.1.1.4'
O O 0.0106 0.0060 'International Tables Vol C Tables 4.2.6.8 and 6.1.1.4'
P P 0.1023 0.0942 'International Tables Vol C Tables 4.2.6.8 and 6.1.1.4'
Nb Nb -2.0727 0.6215 'International Tables Vol C Tables 4.2.6.8 and 6.1.1.4'
Sn Sn -0.6537 1.4246 'International Tables Vol C Tables 4.2.6.8 and 6.1.1.4'

loop_
_geom_angle_atom_site_label_1
_geom_angle_atom_site_label_2
_geom_angle_atom_site_label_3
_geom_angle
O1S Sn1 P4 86.98(9)
O1S Sn1 P3 91.75(9)
P4 Sn1 P3 88.22(4)
O1S Sn1 P2 84.12(9)
P4 Sn1 P2 132.93(4)
P3 Sn1 P2 46.16(4)
O8 Nb3 O9 104.59(13)
O8 Nb3 O7 104.88(13)
O9 Nb3 O7 109.55(13)
O8 Nb3 P7 99.40(10)
O9 Nb3 P7 143.67(10)
O7 Nb3 P7 89.73(9)
O8 Nb3 P9 97.84(10)
O9 Nb3 P9 98.04(10)
O7 Nb3 P9 137.91(10)
P7 Nb3 P9 51.41(4)
O8 Nb3 P8 145.03(10)
O9 Nb3 P8 95.39(10)
O7 Nb3 P8 94.74(10)
P7 Nb3 P8 51.32(4)
P9 Nb3 P8 50.43(4)
P11 P12 P10 58.88(6)
P11 P12 Nb4 63.98(5)
P10 P12 Nb4 62.59(4)
P11 P12 Sn2 87.39(5)
P10 P12 Sn2 72.48(5)
Nb4 P12 Sn2 134.47(5)
O2S Sn2 P7 89.93(9)
O2S Sn2 P12 92.45(9)
P7 Sn2 P12 92.23(4)
O2S Sn2 P10 83.04(9)
P7 Sn2 P10 137.54(4)
P12 Sn2 P10 46.66(4)
O6 Nb2 O4 105.61(14)
O6 Nb2 O5 104.94(13)
O4 Nb2 O5 109.75(13)
O6 Nb2 P4 100.14(10)
O4 Nb2 P4 142.03(10)
O5 Nb2 P4 89.50(10)
O6 Nb2 P6 98.14(10)
O4 Nb2 P6 96.99(10)
O5 Nb2 P6 137.83(10)
P4 Nb2 P6 51.51(4)
O6 Nb2 P5 145.73(10)
O4 Nb2 P5 93.22(10)
O5 Nb2 P5 94.84(10)
P4 Nb2 P5 51.61(4)
P6 Nb2 P5 50.47(5)
P5 P6 P4 60.73(6)
P5 P6 Nb2 65.30(5)
P4 P6 Nb2 63.60(5)
O11 Nb4 O10 106.67(13)
O11 Nb4 O12 103.66(13)
O10 Nb4 O12 108.99(13)
O11 Nb4 P10 99.60(10)
O10 Nb4 P10 141.01(10)
O12 Nb4 P10 91.71(9)
O11 Nb4 P11 99.92(10)
O10 Nb4 P11 95.84(10)
O12 Nb4 P11 138.67(9)
P10 Nb4 P11 50.85(4)
O11 Nb4 P12 146.97(9)
O10 Nb4 P12 92.63(10)
O12 Nb4 P12 94.63(9)
P10 Nb4 P12 51.97(4)
P11 Nb4 P12 50.60(4)
P10 P11 P12 61.52(6)
P10 P11 Nb4 63.82(5)
P12 P11 Nb4 65.42(5)
O3 Nb1 O2 104.57(13)
O3 Nb1 O1 103.77(13)
O2 Nb1 O1 109.66(13)
O3 Nb1 P2 100.33(10)
O2 Nb1 P2 142.25(10)
O1 Nb1 P2 91.09(10)
O3 Nb1 P1 99.21(10)
O2 Nb1 P1 96.96(10)
O1 Nb1 P1 138.64(10)
P2 Nb1 P1 50.85(5)
O3 Nb1 P3 146.98(10)
O2 Nb1 P3 94.18(10)
O1 Nb1 P3 94.88(10)
P2 Nb1 P3 51.68(4)
P1 Nb1 P3 50.95(4)
P6 P5 P4 60.08(6)
P6 P5 Nb2 64.23(5)
P4 P5 Nb2 63.03(5)
P8 P9 P7 60.54(6)
P8 P9 Nb3 65.20(5)
P7 P9 Nb3 64.07(5)
P6 P4 P5 59.19(6)
P6 P4 Nb2 64.90(5)
P5 P4 Nb2 65.37(5)
P6 P4 Sn1 87.07(5)
P5 P4 Sn1 78.79(5)
Nb2 P4 Sn1 142.18(5)
P9 P8 P7 60.35(6)
P9 P8 Nb3 64.37(5)
P7 P8 Nb3 63.71(5)
P11 P10 P12 59.60(6)
P11 P10 Nb4 65.32(5)
P12 P10 Nb4 65.45(4)
P11 P10 Sn2 81.67(5)
P12 P10 Sn2 60.86(4)
Nb4 P10 Sn2 125.82(5)
P9 P7 P8 59.11(6)
P9 P7 Nb3 64.52(5)
P8 P7 Nb3 64.97(5)
P9 P7 Sn2 83.67(5)
P8 P7 Sn2 81.90(5)
Nb3 P7 Sn2 142.31(5)
P1 P3 P2 58.88(6)
P1 P3 Nb1 63.59(5)
P2 P3 Nb1 63.08(5)
P1 P3 Sn1 81.75(5)
P2 P3 Sn1 72.84(5)
Nb1 P3 Sn1 133.46(5)
P1 P2 P3 59.96(6)
P1 P2 Nb1 64.74(5)
P3 P2 Nb1 65.24(5)
P1 P2 Sn1 76.45(5)
P3 P2 Sn1 61.00(5)
Nb1 P2 Sn1 124.24(5)
P2 P1 P3 61.17(6)
P2 P1 Nb1 64.41(5)
P3 P1 Nb1 65.46(5)
C50 O5 Nb2 141.9(3)
C80 O8 Nb3 162.0(3)
C30A O12 Nb4 144.1(3)
C30 O3 Nb1 159.0(3)
C20A O11 Nb4 159.1(3)
C20 O2 Nb1 152.0(3)
C10A O10 Nb4 148.4(3)
C70 O7 Nb3 138.7(3)
C40 O4 Nb2 142.3(3)
C10 O1 Nb1 142.6(3)
C90 O9 Nb3 147.1(3)
C8S O2S C5S 109.9(4)
C8S O2S Sn2 126.3(3)
C5S O2S Sn2 123.8(3)
C1S O1S C4S 110.0(4)
C1S O1S Sn1 119.6(3)
C4S O1S Sn1 125.9(3)
C60 O6 Nb2 163.9(3)
C13 C12 C11 122.3(5)
O10 C10A C10B 119.5(4)
O10 C10A C10F 118.0(4)
C10B C10A C10F 122.5(4)
C95 C914 C916 113.9(4)
C95 C914 C915 110.9(4)
C916 C914 C915 109.8(4)
C14 C15 C10 117.2(4)
C14 C15 C151 120.0(4)
C10 C15 C151 122.7(5)
C80 C85 C84 117.2(5)
C80 C85 C851 122.5(5)
C84 C85 C851 120.3(5)
C34 C35 C30 116.4(4)
C34 C35 C351 123.2(4)
C30 C35 C351 120.5(4)
C30E C30D C30C 119.8(5)
O2 C20 C21 119.4(4)
O2 C20 C25 118.5(4)
C21 C20 C25 122.0(4)
O12 C30A C30B 120.1(4)
O12 C30A C30F 118.0(4)
C30B C30A C30F 121.9(4)
O6 C60 C61 120.0(4)
O6 C60 C65 116.8(4)
C61 C60 C65 123.2(4)
C30D C30C C30B 120.8(5)
C72 C71 C70 117.6(4)
C72 C71 C711 120.0(4)
C70 C71 C711 122.3(4)
O5 C50 C51 119.5(4)
O5 C50 C55 119.1(4)
C51 C50 C55 121.3(4)
C41 C411 C412 114.5(4)
C41 C411 C413 111.6(4)
C412 C411 C413 108.8(4)
C30A C30B C30C 118.7(4)
C30A C30B C31A 121.7(4)
C30C C30B C31A 119.6(4)
C33 C34 C35 121.5(4)
O3 C30 C31 120.0(4)
O3 C30 C35 116.5(4)
C31 C30 C35 123.6(4)
C713 C711 C71 113.6(4)
C713 C711 C712 110.0(4)
C71 C711 C712 110.4(4)
C10E C10D C10C 120.7(5)
C30D C30E C30F 122.1(5)
C30F C31F C33F 111.0(4)
C30F C31F C32F 111.1(4)
C33F C31F C32F 110.2(4)
C452 C451 C45 109.7(5)
C452 C451 C453 111.4(5)
C45 C451 C453 112.9(5)
C35 C351 C353 113.4(4)
C35 C351 C352 111.3(4)
C353 C351 C352 109.8(4)
C20C C20B C20A 117.7(5)
C20C C20B C21A 123.0(5)
C20A C20B C21A 119.3(4)
C30E C30F C30A 116.7(4)
C30E C30F C31F 120.6(4)
C30A C30F C31F 122.7(4)
C30B C31A C32A 111.3(4)
C30B C31A C33A 110.4(4)
C32A C31A C33A 111.6(4)
C13 C14 C15 122.3(5)
C10D C10E C10F 121.7(5)
C62 C61 C60 116.7(5)
C62 C61 C611 122.2(5)
C60 C61 C611 121.1(4)
C45 C40 O4 118.3(4)
C45 C40 C41 123.8(4)
O4 C40 C41 117.9(4)
C74 C75 C70 118.2(4)
C74 C75 C751 120.1(4)
C70 C75 C751 121.7(4)
C15 C151 C152 111.5(4)
C15 C151 C153 111.8(4)
C152 C151 C153 110.6(4)
C24 C25 C20 117.8(5)
C24 C25 C251 122.5(15)
C20 C25 C251 119.7(15)
C24 C25 C254 120.4(18)
C20 C25 C254 121.5(17)
C251 C25 C254 6(2)
C12 C13 C14 119.1(5)
C31 C311 C312 110.5(4)
C31 C311 C313 113.2(4)
C312 C311 C313 110.3(4)
C10E C10F C10A 116.6(4)
C10E C10F C11F 120.3(4)
C10A C10F C11F 123.1(4)
C213 C211 C21 110.1(4)
C213 C211 C212 110.5(5)
C21 C211 C212 112.5(4)
C24 C23 C22 120.2(5)
C2S C3S C4S 102.2(4)
C12 C11 C10 117.1(4)
C12 C11 C111 121.3(4)
C10 C11 C111 121.4(4)
C10B C11A C13A 112.8(4)
C10B C11A C12A 109.9(4)
C13A C11A C12A 110.2(4)
O7 C70 C71 118.2(4)
O7 C70 C75 120.0(4)
C71 C70 C75 121.8(4)
C852 C851 C85 111.0(5)
C852 C851 C853 109.4(5)
C85 C851 C853 115.5(5)
C85 C80 O8 120.5(4)
C85 C80 C81 123.4(5)
O8 C80 C81 116.1(4)
C55 C551 C552 113.5(4)
C55 C551 C553 110.8(4)
C552 C551 C553 111.2(4)
C10F C11F C13F 111.8(4)
C10F C11F C12F 111.3(4)
C13F C11F C12F 107.6(4)
C113 C111 C11 110.3(4)
C113 C111 C112 109.6(5)
C11 C111 C112 114.6(5)
O9 C90 C91 118.6(4)
O9 C90 C95 117.8(4)
C91 C90 C95 123.6(4)
C54 C55 C50 118.3(5)
C54 C55 C551 120.2(4)
C50 C55 C551 121.4(4)
C10C C10B C10A 117.9(4)
C10C C10B C11A 119.3(4)
C10A C10B C11A 122.6(4)
C54 C53 C52 119.9(5)
O11 C20A C20F 119.6(4)
O11 C20A C20B 117.3(4)
C20F C20A C20B 123.0(4)
C94 C93 C92 120.2(4)
C20 C21 C22 117.5(5)
C20 C21 C211 123.2(4)
C22 C21 C211 119.3(5)
C50 C51 C52 117.8(4)
C50 C51 C511 122.6(4)
C52 C51 C511 119.6(5)
C40 C45 C44 117.5(5)
C40 C45 C451 122.8(5)
C44 C45 C451 119.7(5)
C91 C911 C913 110.4(5)
C91 C911 C912 112.4(5)
C913 C911 C912 112.4(5)
C83 C82 C81 122.0(5)
O1 C10 C15 119.7(4)
O1 C10 C11 118.4(4)
C15 C10 C11 121.9(4)
C90 C91 C92 116.7(5)
C90 C91 C911 123.7(4)
C92 C91 C911 119.5(5)
C23 C24 C25 121.5(5)
C20D C20E C20F 121.5(5)
C51 C511 C512 112.5(4)
C51 C511 C513 111.4(4)
C512 C511 C513 109.4(5)
C30 C31 C32 117.1(4)
C30 C31 C311 120.2(4)
C32 C31 C311 122.7(4)
C81 C811 C813 113.5(5)
C81 C811 C812 109.3(4)
C813 C811 C812 109.9(5)
C61 C611 C613 114.3(5)
C61 C611 C612 110.0(4)
C613 C611 C612 109.9(4)
C20E C20F C20A 116.4(5)
C20E C20F C21F 123.1(5)
C20A C20F C21F 120.6(4)
C34 C33 C32 120.9(4)
C42 C41 C40 116.8(5)
C42 C41 C411 122.8(5)
C40 C41 C411 120.4(4)
C73 C72 C71 121.0(4)
C64 C65 C60 116.4(5)
C64 C65 C651 123.8(5)
C60 C65 C651 119.8(4)
C82 C83 C84 120.0(5)
C23 C22 C21 120.9(5)
C43 C42 C41 121.1(5)
C20F C21F C22F 111.8(4)
C20F C21F C23F 113.7(4)
C22F C21F C23F 110.6(4)
C53 C54 C55 121.3(5)
C75 C74 C73 120.9(5)
C10D C10C C10B 120.6(5)
C72 C73 C74 120.5(5)
C20B C21A C23A 113.3(5)
C20B C21A C22A 111.1(4)
C23A C21A C22A 110.0(5)
C75 C751 C752 112.6(4)
C75 C751 C753 109.9(4)
C752 C751 C753 108.9(4)
C53 C52 C51 121.5(5)
C63 C62 C61 122.0(5)
O1S C1S C2S 106.3(5)
C82 C81 C80 116.4(5)
C82 C81 C811 123.6(5)
C80 C81 C811 120.0(4)
C7S C6S C5S 102.5(4)
C93 C94 C95 121.4(5)
O2S C8S C7S 105.5(4)
C65 C64 C63 122.2(5)
C94 C95 C90 116.6(5)
C94 C95 C914 123.4(5)
C90 C95 C914 119.9(4)
C8S C7S C6S 103.3(4)
O2S C5S C6S 103.3(4)
C65 C651 C652 110.5(5)
C65 C651 C653 113.2(5)
C652 C651 C653 110.4(5)
C33 C32 C31 120.6(4)
C20D C20C C20B 120.7(5)
C62 C63 C64 119.5(5)
C42 C43 C44 121.1(5)
O1S C4S C3S 104.9(4)
C83 C84 C85 120.8(5)
C20C C20D C20E 120.7(5)
C253 C251 C25 115(3)
C253 C251 C252 110.0(13)
C25 C251 C252 107(2)
C256 C254 C25 110(3)
C256 C254 C255 111.5(13)
C25 C254 C255 112(3)
C93 C92 C91 121.3(5)
C43 C44 C45 119.7(5)
C1S C2S C3S 102.2(5)
C15S O4S C14S 109.3(6)
O4S C15S C16S 104.9(6)
O4S C14S C13S 113.9(7)
O3T C10T C9T 116.4(8)
C10T O3T C11T 119.6(7)
O3T C11T C12T 112.2(7)

loop_
_geom_bond_atom_site_label_1
_geom_bond_atom_site_label_2
_geom_bond_distance
Sn1 O1S 2.347(4)
Sn1 P4 2.6493(14)
Sn1 P3 2.6985(14)
Sn1 P2 2.9479(13)
Nb3 O8 1.896(3)
Nb3 O9 1.900(3)
Nb3 O7 1.930(3)
Nb3 P7 2.5326(13)
Nb3 P9 2.5423(13)
Nb3 P8 2.5596(13)
P12 P11 2.1918(18)
P12 P10 2.2338(17)
P12 Nb4 2.5796(13)
P12 Sn2 2.6827(13)
Sn2 O2S 2.382(3)
Sn2 P7 2.6723(13)
Sn2 P10 2.9288(13)
Nb2 O6 1.904(3)
Nb2 O4 1.905(3)
Nb2 O5 1.925(3)
Nb2 P4 2.5139(14)
Nb2 P6 2.5415(14)
Nb2 P5 2.5640(13)
P6 P5 2.177(2)
P6 P4 2.1967(18)
Nb4 O11 1.890(3)
Nb4 O10 1.918(3)
Nb4 O12 1.924(3)
Nb4 P10 2.5176(13)
Nb4 P11 2.5491(13)
P11 P10 2.1755(18)
Nb1 O3 1.889(3)
Nb1 O2 1.910(3)
Nb1 O1 1.926(3)
Nb1 P2 2.5292(13)
Nb1 P1 2.5361(13)
Nb1 P3 2.5757(14)
P5 P4 2.2108(18)
P9 P8 2.1736(19)
P9 P7 2.2013(17)
P8 P7 2.2053(18)
P3 P1 2.199(2)
P3 P2 2.2254(18)
P2 P1 2.1746(19)
O5 C50 1.373(5)
O8 C80 1.387(5)
O12 C30A 1.380(5)
O3 C30 1.371(5)
O11 C20A 1.376(5)
O2 C20 1.373(5)
O10 C10A 1.377(5)
O7 C70 1.380(5)
O4 C40 1.390(5)
O1 C10 1.380(5)
O9 C90 1.384(5)
O2S C8S 1.467(6)
O2S C5S 1.475(6)
O1S C1S 1.434(6)
O1S C4S 1.447(6)
O6 C60 1.378(5)
C12 C13 1.372(7)
C12 C11 1.395(7)
C10A C10B 1.402(6)
C10A C10F 1.417(6)
C914 C95 1.520(7)
C914 C916 1.522(7)
C914 C915 1.523(7)
C15 C14 1.390(7)
C15 C10 1.407(6)
C15 C151 1.513(7)
C85 C80 1.379(6)
C85 C84 1.413(7)
C85 C851 1.502(7)
C35 C34 1.397(6)
C35 C30 1.414(6)
C35 C351 1.516(7)
C30D C30E 1.379(7)
C30D C30C 1.386(7)
C20 C21 1.403(7)
C20 C25 1.407(7)
C752 C751 1.530(7)
C30A C30B 1.388(6)
C30A C30F 1.424(6)
C60 C61 1.406(7)
C60 C65 1.409(7)
C30C C30B 1.397(6)
C71 C72 1.402(7)
C71 C70 1.409(6)
C71 C711 1.526(6)
C50 C51 1.402(7)
C50 C55 1.414(6)
C411 C41 1.514(7)
C411 C412 1.524(7)
C411 C413 1.545(6)
C30B C31A 1.529(6)
C34 C33 1.372(7)
C30 C31 1.392(6)
C711 C713 1.522(6)
C711 C712 1.534(6)
C10D C10E 1.372(7)
C10D C10C 1.388(7)
C30E C30F 1.398(7)
C31F C30F 1.515(6)
C31F C33F 1.536(7)
C31F C32F 1.539(7)
C451 C452 1.517(8)
C451 C45 1.519(7)
C451 C453 1.537(8)
C351 C353 1.532(6)
C351 C352 1.533(7)
C20B C20C 1.387(7)
C20B C20A 1.406(6)
C20B C21A 1.514(7)
C31A C32A 1.530(6)
C31A C33A 1.533(6)
C14 C13 1.384(7)
C10E C10F 1.400(6)
C61 C62 1.405(7)
C61 C611 1.507(7)
C40 C45 1.383(7)
C40 C41 1.394(7)
C75 C74 1.384(6)
C75 C70 1.412(6)
C75 C751 1.520(6)
C151 C152 1.520(7)
C151 C153 1.533(6)
C25 C24 1.393(7)
C25 C251 1.52(5)
C25 C254 1.52(5)
C311 C31 1.524(6)
C311 C312 1.529(7)
C311 C313 1.532(6)
C10F C11F 1.504(6)
C211 C213 1.517(7)
C211 C21 1.519(7)
C211 C212 1.541(7)
C23 C24 1.376(7)
C23 C22 1.387(7)
C3S C2S 1.518(8)
C3S C4S 1.523(7)
C11 C10 1.414(6)
C11 C111 1.507(6)
C11A C10B 1.507(6)
C11A C13A 1.538(7)
C11A C12A 1.538(7)
C851 C852 1.483(8)
C851 C853 1.509(8)
C80 C81 1.409(7)
C551 C55 1.516(7)
C551 C552 1.517(7)
C551 C553 1.543(7)
C11F C13F 1.518(7)
C11F C12F 1.548(7)
C111 C113 1.497(7)
C111 C112 1.516(8)
C90 C91 1.389(7)
C90 C95 1.409(7)
C55 C54 1.402(7)
C10B C10C 1.393(6)
C53 C54 1.380(7)
C53 C52 1.382(7)
C20A C20F 1.403(7)
C93 C94 1.381(7)
C93 C92 1.381(8)
C21 C22 1.408(7)
C51 C52 1.412(7)
C51 C511 1.510(7)
C45 C44 1.405(7)
C911 C91 1.510(7)
C911 C913 1.524(8)
C911 C912 1.530(8)
C82 C83 1.368(8)
C82 C81 1.398(7)
C91 C92 1.402(6)
C20E C20D 1.383(8)
C20E C20F 1.398(7)
C511 C512 1.533(7)
C511 C513 1.536(7)
C31 C32 1.402(7)
C811 C81 1.528(7)
C811 C813 1.534(7)
C811 C812 1.537(7)
C611 C613 1.530(7)
C611 C612 1.534(7)
C20F C21F 1.505(7)
C33 C32 1.388(7)
C22A C21A 1.539(8)
C41 C42 1.389(6)
C72 C73 1.381(7)
C65 C64 1.391(7)
C65 C651 1.503(8)
C83 C84 1.387(8)
C42 C43 1.375(7)
C21F C22F 1.515(7)
C21F C23F 1.530(7)
C74 C73 1.390(7)
C21A C23A 1.534(7)
C751 C753 1.536(7)
C62 C63 1.365(8)
C1S C2S 1.515(8)
C6S C7S 1.519(7)
C6S C5S 1.525(7)
C94 C95 1.393(6)
C8S C7S 1.504(7)
C64 C63 1.396(8)
C651 C652 1.519(8)
C651 C653 1.535(7)
C20C C20D 1.377(8)
C43 C44 1.385(8)
C251 C253 1.515(15)
C251 C252 1.527(16)
C254 C256 1.516(15)
C254 C255 1.534(17)
O4S C15S 1.414(8)
O4S C14S 1.452(9)
C15S C16S 1.529(9)
C13S C14S 1.474(11)
C9T C10T 1.466(11)
C10T O3T 1.326(9)
O3T C11T 1.427(9)
C11T C12T 1.430(11)
